data_7048204
loop_
_publ_author_name
'Dalton, Hannah L.'
'Lynes, Amy D.'
'Twamley, Brendan'
'Byrne, Kevin'
'Schmitt, Wolfgang'
'Hawes, Chris S.'
'Gunnlaugsson, Thorfinnur'

_publ_section_title
;
 Exploring the reversible host-guest chemistry of a crystalline
 octanuclear Ag(i) metallosupramolecular macrocycle formed from a simple
 pyrazinylpyridine ligand.
;
_journal_issue 48
_journal_name_full 'Dalton transactions (Cambridge, England : 2003)'
_journal_page_first 17266
_journal_page_last 17275
_journal_paper_doi 10.1039/c8dt04583f
_journal_volume 47
_journal_year 2018
_chemical_formula_moiety 'C61 H41.5 Ag4 F3 N16 O11.75 S, 3(C F3 O3 S), 5(C3 H6 O)'
_chemical_formula_sum 'C79 H71.5 Ag4 F12 N16 O25.75 S4'
_chemical_formula_weight 2444.74
_space_group_crystal_system triclinic
_space_group_IT_number 2
_space_group_name_Hall '-P 1'
_space_group_name_H-M_alt 'P -1'
_symmetry_space_group_name_Hall '-P 1'
_symmetry_space_group_name_H-M 'P -1'
_atom_sites_solution_hydrogens mixed
_atom_sites_solution_primary direct
_audit_creation_date 2018-07-02
_audit_creation_method
;
Olex2 1.2
(compiled 2018.05.29 svn.r3508 for OlexSys, GUI svn.r5506)
;
_audit_update_record
;
2018-10-10 deposited with the CCDC.
2018-11-20 downloaded from the CCDC.
;
_cell_angle_alpha 103.2190(10)
_cell_angle_beta 93.3530(10)
_cell_angle_gamma 92.5540(10)
_cell_formula_units_Z 2
_cell_length_a 12.5643(4)
_cell_length_b 15.0925(5)
_cell_length_c 25.2576(8)
_cell_measurement_reflns_used 9359
_cell_measurement_temperature 100(2)
_cell_measurement_theta_max 30.523
_cell_measurement_theta_min 2.41
_cell_volume 4646.3(3)
_computing_cell_refinement 'SAINT v8.37A (Bruker, 2015)'
_computing_data_collection 'APEX 3 (Bruker, 2016)'
_computing_data_reduction 'SAINT v8.37A (Bruker, 2015)'
_computing_molecular_graphics 'Olex2 (Dolomanov et al., 2009)'
_computing_publication_material 'Olex2 (Dolomanov et al., 2009)'
_computing_structure_refinement 'XL (Sheldrick, 2008)'
_computing_structure_solution 'SIR2004 (Burla et al.,  2007)'
_diffrn_ambient_temperature 99.99
_diffrn_detector 'Bruker APEX2 area detector'
_diffrn_detector_area_resol_mean 7.9
_diffrn_detector_type 'CCD area detector'
_diffrn_measured_fraction_theta_full 1.000
_diffrn_measured_fraction_theta_max 0.997
_diffrn_measurement_device 'Kappa diffractometer'
_diffrn_measurement_device_type 'Bruker APEX2 area detector'
_diffrn_measurement_method '\w and \f scans'
_diffrn_radiation_monochromator graphite
_diffrn_radiation_probe x-ray
_diffrn_radiation_type MoK\a
_diffrn_radiation_wavelength 0.71073
_diffrn_reflns_av_R_equivalents 0.0375
_diffrn_reflns_av_unetI/netI 0.0359
_diffrn_reflns_Laue_measured_fraction_full 1.000
_diffrn_reflns_Laue_measured_fraction_max 0.997
_diffrn_reflns_limit_h_max 17
_diffrn_reflns_limit_h_min -17
_diffrn_reflns_limit_k_max 21
_diffrn_reflns_limit_k_min -21
_diffrn_reflns_limit_l_max 33
_diffrn_reflns_limit_l_min -36
_diffrn_reflns_number 117829
_diffrn_reflns_point_group_measured_fraction_full 1.000
_diffrn_reflns_point_group_measured_fraction_max 0.997
_diffrn_reflns_theta_full 25.242
_diffrn_reflns_theta_max 30.600
_diffrn_reflns_theta_min 1.388
_diffrn_source 'standard sealed X-ray tube'
_diffrn_source_type 'Siemens, KFF Mo 2K -90 C'
_diffrn_standards_number 0
_exptl_absorpt_coefficient_mu 1.028
_exptl_absorpt_correction_T_max 0.7461
_exptl_absorpt_correction_T_min 0.6251
_exptl_absorpt_correction_type multi-scan
_exptl_absorpt_process_details
'SADABS-2016/2 (Bruker,2016/2) was used for absorption correction. wR2(int) was 0.0615 before and 0.0443 after correction. The Ratio of minimum to maximum transmission is 0.8378. The \l/2 correction factor is 0.00150.'
_exptl_crystal_colour colourless
_exptl_crystal_colour_primary colourless
_exptl_crystal_density_diffrn 1.747
_exptl_crystal_density_method 'not measured'
_exptl_crystal_description plate
_exptl_crystal_F_000 2447
_exptl_crystal_size_max 0.36
_exptl_crystal_size_mid 0.28
_exptl_crystal_size_min 0.09
_refine_diff_density_max 1.961
_refine_diff_density_min -1.035
_refine_diff_density_rms 0.106
_refine_ls_extinction_method none
_refine_ls_goodness_of_fit_ref 1.054
_refine_ls_hydrogen_treatment constr
_refine_ls_matrix_type full
_refine_ls_number_parameters 1448
_refine_ls_number_reflns 28499
_refine_ls_number_restraints 231
_refine_ls_restrained_S_all 1.073
_refine_ls_R_factor_all 0.0710
_refine_ls_R_factor_gt 0.0436
_refine_ls_shift/su_max 0.004
_refine_ls_shift/su_mean 0.000
_refine_ls_structure_factor_coef Fsqd
_refine_ls_weighting_details 'w=1/[\s^2^(Fo^2^)+(0.0470P)^2^+8.5990P] where P=(Fo^2^+2Fc^2^)/3'
_refine_ls_weighting_scheme calc
_refine_ls_wR_factor_gt 0.1016
_refine_ls_wR_factor_ref 0.1177
_reflns_Friedel_coverage 0.000
_reflns_number_gt 20907
_reflns_number_total 28499
_reflns_threshold_expression 'I > 2\s(I)'
_cod_data_source_file c8dt04583f2.cif
_cod_data_source_block 4
_cod_depositor_comments 'Adding full bibliography for 7048201--7048212.cif.'
_cod_original_formula_sum 'C79 H71.50 Ag4 F12 N16 O25.75 S4'
_cod_database_code 7048204
_shelx_shelxl_version_number 2014/7
_shelx_space_group_comment
;
The symmetry employed for this shelxl refinement is uniquely defined
by the following loop, which should always be used as a source of
symmetry information in preference to the above space-group names.
They are only intended as comments.
;
_shelx_estimated_absorpt_t_max 0.913
_shelx_estimated_absorpt_t_min 0.708
_olex2_refinement_description
;
1. Fixed Uiso
 At 1.2 times of:
  All C(H) groups
 At 1.5 times of:
  All C(H,H,H) groups, All C(H,H,H,H,H,H) groups, All O(H,H) groups
2. Restrained distances
 F12-C84 \\sim F10-C84 \\sim F11-C84
 with sigma of 0.01
 S3-O19 \\sim S3-O18 \\sim S3-O20
 with sigma of 0.01
 S3-C84 \\sim S2-C85
 with sigma of 0.01
 S1-C62 \\sim S1-C61
 with sigma of 0.01
 F6-C61 \\sim F4-C61 \\sim F3-C62 \\sim F1-C62 \\sim F2-C62 \\sim F5-C61
 with sigma of 0.01
 C73-C72 \\sim C73-C74 \\sim C71-C70 \\sim C69-C70
 with sigma of 0.01
 O31-C76 \\sim O30-C77
 with sigma of 0.02
 C76-C75 \\sim C76-C78 \\sim C78-C77 \\sim C75-C77
 with sigma of 0.02
3. Rigid body (RIGU) restrains
 S2, F7, F8, F9, C85
 with sigma for 1-2 distances of 0.002 and sigma for 1-3 distances of 0.002
 S3, F10, F11, F12, O18, C84
 with sigma for 1-2 distances of 0.002 and sigma for 1-3 distances of 0.002
 S1, F1, F2, F3, C62
 with sigma for 1-2 distances of 0.002 and sigma for 1-3 distances of 0.002
 S1, F4, F5, F6, C61
 with sigma for 1-2 distances of 0.002 and sigma for 1-3 distances of 0.002
 O29, C69, C70, C71
 with sigma for 1-2 distances of 0.002 and sigma for 1-3 distances of 0.002
 O29, C72, C73, C74
 with sigma for 1-2 distances of 0.002 and sigma for 1-3 distances of 0.002
 O31, C75, C76, C78
 with sigma for 1-2 distances of 0.002 and sigma for 1-3 distances of 0.002
 O30, C75, C77, C78
 with sigma for 1-2 distances of 0.002 and sigma for 1-3 distances of 0.002
4. Others
 Fixed Sof: F1(0.6) F2(0.6) F3(0.6) F4(0.4) F5(0.4) F6(0.4) O2(0.75) H2a(0.75)
 H2b(0.75) O11(0.4) O12(0.4) O13(0.6) O14(0.6) C61(0.4) C62(0.6) S3(0.25)
 F10(0.25) F11(0.25) F12(0.25) O18(0.25) O19(0.25) O20(0.25) C84(0.25) S2(0.75)
 F7(0.75) F8(0.75) F9(0.75) O15(0.75) O16(0.75) O17(0.75) C85(0.75) C69(0.6)
 H69a(0.6) H69b(0.6) H69c(0.6) C70(0.6) C71(0.6) H71a(0.6) H71b(0.6) H71c(0.6)
 C72(0.4) H72a(0.4) H72b(0.4) H72c(0.4) C73(0.4) C74(0.4) H74a(0.4) H74b(0.4)
 H74c(0.4) O30(0.75) O31(0.25) H75a(0.75) H75b(0.75) H75c(0.75) H75d(0.25)
 H75e(0.25) H75f(0.25) C76(0.25) C77(0.75) H78a(0.75) H78b(0.75) H78c(0.75)
 H78d(0.25) H78e(0.25) H78f(0.25)
5.a Rotating group:
 O2(H2a,H2b)
5.b Me refined with riding coordinates:
 C69(H69a,H69b,H69c), C71(H71a,H71b,H71c), C72(H72a,H72b,H72c), C74(H74a,H74b,
 H74c), C75(H75a,H75b,H75c), C75(H75d,H75e,H75f), C78(H78a,H78b,H78c), C78(H78d,
 H78e,H78f)
5.c Me refined as rotating group:
 C66(H66a,H66b,H66c)
5.d Aromatic/amide H refined with riding coordinates:
 C1(H1), C2(H2), C4(H4), C7(H7), C8(H8), C10(H10), C11(H11), C13(H13),
 C14(H14), C15(H15), C16(H16), C17(H17), C19(H19), C22(H22), C23(H23), C25(H25),
  C26(H26), C28(H28), C29(H29), C30(H30), C31(H31), C32(H32), C34(H34),
 C37(H37), C38(H38), C40(H40), C41(H41), C43(H43), C44(H44), C45(H45), C46(H46),
  C47(H47), C49(H49), C52(H52), C53(H53), C54(H54), C56(H56), C57(H57),
 C59(H59), C60(H60)
5.e Idealised Me refined as rotating group:
 C68(H68a,H68b,H68c), C63(H63a,H63b,H63c), C65(H65a,H65b,H65c), C80(H80a,H80b,
 H80c), C82(H82a,H82b,H82c)
;
_olex2_submission_special_instructions 'No special instructions were received'

loop_
_space_group_symop_operation_xyz
'x, y, z'
'-x, -y, -z'

loop_
_atom_site_label
_atom_site_type_symbol
_atom_site_fract_x
_atom_site_fract_y
_atom_site_fract_z
_atom_site_U_iso_or_equiv
_atom_site_adp_type
_atom_site_occupancy
_atom_site_site_symmetry_order
_atom_site_calc_flag
_atom_site_refinement_flags_posn
_atom_site_refinement_flags_adp
_atom_site_refinement_flags_occupancy
_atom_site_disorder_assembly
_atom_site_disorder_group
Ag1 Ag 0.13259(2) 0.53479(2) -0.02436(2) 0.03067(6) Uani 1 1 d . . . . .
Ag2 Ag 0.35536(2) 0.66673(2) 0.25460(2) 0.03144(6) Uani 1 1 d . . . . .
Ag3 Ag 0.75233(2) 0.92942(2) 0.46271(2) 0.02330(5) Uani 1 1 d . . . . .
Ag4 Ag 1.11220(2) 0.61148(2) 0.30317(2) 0.03389(6) Uani 1 1 d . . . . .
S1 S 1.30519(7) 0.64178(6) 0.41854(3) 0.03297(17) Uani 1 1 d D U . . .
F1 F 1.4563(5) 0.5357(5) 0.4101(2) 0.0954(18) Uani 0.6 1 d D U P A 1
F2 F 1.3952(5) 0.5743(4) 0.49172(18) 0.0760(14) Uani 0.6 1 d D U P A 1
F3 F 1.2978(8) 0.4763(5) 0.4340(3) 0.087(2) Uani 0.6 1 d D U P A 1
F4 F 1.3418(13) 0.4757(7) 0.4220(5) 0.103(3) Uani 0.4 1 d D U P B 2
F5 F 1.2992(11) 0.5696(6) 0.5052(3) 0.106(3) Uani 0.4 1 d D U P B 2
F6 F 1.1789(10) 0.5248(8) 0.4441(4) 0.119(3) Uani 0.4 1 d D U P B 2
O1 O 1.2764(2) 0.60557(17) 0.36107(10) 0.0370(5) Uani 1 1 d . . . . .
O2 O 0.3207(3) 0.5057(3) -0.05055(15) 0.0480(9) Uani 0.75 1 d . . P . .
H2A H 0.3628 0.5608 -0.0520 0.072 Uiso 0.75 1 d GR . P . .
H2B H 0.3243 0.4652 -0.0862 0.072 Uiso 0.75 1 d GR . P . .
O3 O -0.3416(2) 1.10738(16) -0.12801(11) 0.0368(5) Uani 1 1 d . . . . .
O4 O -0.1993(2) 1.12183(18) -0.07381(12) 0.0472(7) Uani 1 1 d . . . . .
O5 O 0.4318(2) -0.06788(16) 0.02448(10) 0.0363(5) Uani 1 1 d . . . . .
O6 O 0.5767(2) -0.05677(18) 0.07714(12) 0.0428(6) Uani 1 1 d . . . . .
O7 O -0.0029(2) 1.2603(2) 0.36077(14) 0.0526(8) Uani 1 1 d . . . . .
O8 O 0.0219(2) 1.3413(2) 0.44345(17) 0.0643(9) Uani 1 1 d . . . . .
O9 O 1.5285(2) 0.8856(2) 0.70950(12) 0.0557(8) Uani 1 1 d . . . . .
O10 O 1.5030(3) 0.7422(2) 0.67383(14) 0.0614(9) Uani 1 1 d . . . . .
O11 O 1.4253(5) 0.6536(6) 0.4316(3) 0.0432(16) Uani 0.4 1 d . . P C 2
O12 O 1.2556(6) 0.7138(6) 0.4485(3) 0.0470(19) Uani 0.4 1 d . . P C 2
O13 O 1.2105(5) 0.6555(5) 0.4493(2) 0.0656(18) Uani 0.6 1 d . . P C 1
O14 O 1.3751(6) 0.7183(4) 0.4301(2) 0.0704(19) Uani 0.6 1 d . . P C 1
N1 N -0.1033(2) 0.54534(17) -0.27157(9) 0.0239(5) Uani 1 1 d . . . . .
N2 N -0.0507(2) 0.42671(17) -0.20863(10) 0.0243(5) Uani 1 1 d . . . . .
N3 N 0.0578(2) 0.48984(17) -0.10717(10) 0.0241(5) Uani 1 1 d . . . . .
N4 N -0.2584(2) 1.07896(19) -0.11226(12) 0.0318(6) Uani 1 1 d . . . . .
N5 N 0.3390(2) 0.50744(17) 0.22302(9) 0.0229(5) Uani 1 1 d . . . . .
N6 N 0.2916(2) 0.63540(17) 0.16523(9) 0.0235(5) Uani 1 1 d . . . . .
N7 N 0.1901(2) 0.57897(17) 0.06143(10) 0.0263(5) Uani 1 1 d . . . . .
N8 N 0.4953(2) -0.02524(19) 0.06135(12) 0.0316(6) Uani 1 1 d . . . . .
N9 N 0.60829(19) 1.00722(16) 0.45298(9) 0.0216(5) Uani 1 1 d . . . . .
N10 N 0.6082(2) 0.82197(18) 0.40979(10) 0.0260(5) Uani 1 1 d . . . . .
N11 N 0.4700(2) 0.74012(18) 0.32037(10) 0.0275(5) Uani 1 1 d . . . . .
N12 N 0.0495(2) 1.2847(2) 0.40442(16) 0.0436(8) Uani 1 1 d . . . . .
N13 N 0.90769(18) 0.92050(15) 0.50933(9) 0.0190(4) Uani 1 1 d . . . . .
N14 N 0.8681(2) 0.83865(17) 0.40121(10) 0.0241(5) Uani 1 1 d . . . . .
N15 N 1.0007(2) 0.71039(18) 0.34755(10) 0.0275(5) Uani 1 1 d . . . . .
N16 N 1.4761(2) 0.8204(3) 0.68093(13) 0.0426(8) Uani 1 1 d . . . . .
C1 C -0.1469(3) 0.6009(2) -0.30016(12) 0.0286(6) Uani 1 1 d . . . . .
H1 H -0.1624 0.5782 -0.3383 0.034 Uiso 1 1 calc R . . . .
C2 C -0.1703(3) 0.6890(2) -0.27731(12) 0.0267(6) Uani 1 1 d . . . . .
H2 H -0.2020 0.7252 -0.2994 0.032 Uiso 1 1 calc R . . . .
C3 C -0.1473(2) 0.72490(19) -0.22159(11) 0.0206(5) Uani 1 1 d . . . . .
C4 C -0.1010(2) 0.66760(19) -0.19160(11) 0.0206(5) Uani 1 1 d . . . . .
H4 H -0.0838 0.6890 -0.1535 0.025 Uiso 1 1 calc R . . . .
C5 C -0.0804(2) 0.57928(19) -0.21760(11) 0.0205(5) Uani 1 1 d . . . . .
C6 C -0.1739(2) 0.81810(19) -0.19420(11) 0.0215(5) Uani 1 1 d . . . . .
C7 C -0.2595(2) 0.8594(2) -0.21498(12) 0.0238(6) Uani 1 1 d . . . . .
H7 H -0.2990 0.8281 -0.2476 0.029 Uiso 1 1 calc R . . . .
C8 C -0.2871(2) 0.9450(2) -0.18863(13) 0.0265(6) Uani 1 1 d . . . . .
H8 H -0.3452 0.9730 -0.2026 0.032 Uiso 1 1 calc R . . . .
C9 C -0.2277(2) 0.9887(2) -0.14126(13) 0.0256(6) Uani 1 1 d . . . . .
C10 C -0.1413(3) 0.9511(2) -0.11983(13) 0.0276(6) Uani 1 1 d . . . . .
H10 H -0.1012 0.9836 -0.0877 0.033 Uiso 1 1 calc R . . . .
C11 C -0.1149(2) 0.8649(2) -0.14638(12) 0.0248(6) Uani 1 1 d . . . . .
H11 H -0.0566 0.8373 -0.1321 0.030 Uiso 1 1 calc R . . . .
C12 C -0.0347(2) 0.51599(19) -0.18657(11) 0.0201(5) Uani 1 1 d . . . . .
C13 C 0.0210(2) 0.54787(19) -0.13587(11) 0.0212(5) Uani 1 1 d . . . . .
H13 H 0.0330 0.6117 -0.1215 0.025 Uiso 1 1 calc R . . . .
C14 C 0.0435(3) 0.4002(2) -0.13000(12) 0.0287(6) Uani 1 1 d . . . . .
H14 H 0.0707 0.3574 -0.1112 0.034 Uiso 1 1 calc R . . . .
C15 C -0.0104(3) 0.3700(2) -0.18047(13) 0.0303(7) Uani 1 1 d . . . . .
H15 H -0.0192 0.3062 -0.1957 0.036 Uiso 1 1 calc R . . . .
C16 C 0.3799(3) 0.4494(2) 0.25036(12) 0.0269(6) Uani 1 1 d . . . . .
H16 H 0.3888 0.4681 0.2890 0.032 Uiso 1 1 calc R . . . .
C17 C 0.4099(2) 0.3637(2) 0.22563(12) 0.0256(6) Uani 1 1 d . . . . .
H17 H 0.4384 0.3250 0.2470 0.031 Uiso 1 1 calc R . . . .
C18 C 0.3980(2) 0.3345(2) 0.16899(11) 0.0215(5) Uani 1 1 d . . . . .
C19 C 0.3567(2) 0.39549(19) 0.14003(11) 0.0212(5) Uani 1 1 d . . . . .
H19 H 0.3484 0.3790 0.1013 0.025 Uiso 1 1 calc R . . . .
C20 C 0.3280(2) 0.48022(19) 0.16818(11) 0.0199(5) Uani 1 1 d . . . . .
C21 C 0.4259(2) 0.2425(2) 0.14015(12) 0.0225(5) Uani 1 1 d . . . . .
C22 C 0.5097(2) 0.1994(2) 0.16079(13) 0.0267(6) Uani 1 1 d . . . . .
H22 H 0.5510 0.2306 0.1929 0.032 Uiso 1 1 calc R . . . .
C23 C 0.5334(3) 0.1120(2) 0.13514(13) 0.0291(6) Uani 1 1 d . . . . .
H23 H 0.5905 0.0829 0.1492 0.035 Uiso 1 1 calc R . . . .
C24 C 0.4718(3) 0.0681(2) 0.08851(13) 0.0262(6) Uani 1 1 d . . . . .
C25 C 0.3887(3) 0.1088(2) 0.06664(13) 0.0273(6) Uani 1 1 d . . . . .
H25 H 0.3482 0.0773 0.0344 0.033 Uiso 1 1 calc R . . . .
C26 C 0.3658(2) 0.1962(2) 0.09268(12) 0.0255(6) Uani 1 1 d . . . . .
H26 H 0.3089 0.2250 0.0782 0.031 Uiso 1 1 calc R . . . .
C27 C 0.2835(2) 0.54676(19) 0.13937(11) 0.0199(5) Uani 1 1 d . . . . .
C28 C 0.2317(2) 0.51892(19) 0.08728(11) 0.0224(5) Uani 1 1 d . . . . .
H28 H 0.2258 0.4559 0.0698 0.027 Uiso 1 1 calc R . . . .
C29 C 0.1992(3) 0.6671(2) 0.08723(12) 0.0307(7) Uani 1 1 d . . . . .
H29 H 0.1708 0.7113 0.0698 0.037 Uiso 1 1 calc R . . . .
C30 C 0.2498(3) 0.6947(2) 0.13918(12) 0.0289(6) Uani 1 1 d . . . . .
H30 H 0.2548 0.7577 0.1567 0.035 Uiso 1 1 calc R . . . .
C31 C 0.6030(2) 1.0948(2) 0.47808(12) 0.0242(6) Uani 1 1 d . . . . .
H31 H 0.6609 1.1235 0.5028 0.029 Uiso 1 1 calc R . . . .
C32 C 0.5171(2) 1.1459(2) 0.46980(12) 0.0252(6) Uani 1 1 d . . . . .
H32 H 0.5176 1.2085 0.4877 0.030 Uiso 1 1 calc R . . . .
C33 C 0.4302(2) 1.1042(2) 0.43488(12) 0.0229(5) Uani 1 1 d . . . . .
C34 C 0.4349(2) 1.0126(2) 0.40969(11) 0.0223(5) Uani 1 1 d . . . . .
H34 H 0.3765 0.9815 0.3862 0.027 Uiso 1 1 calc R . . . .
C35 C 0.5246(2) 0.9664(2) 0.41872(11) 0.0210(5) Uani 1 1 d . . . . .
C36 C 0.3347(2) 1.1544(2) 0.42549(13) 0.0258(6) Uani 1 1 d . . . . .
C37 C 0.3057(3) 1.2277(2) 0.46598(14) 0.0308(7) Uani 1 1 d . . . . .
H37 H 0.3504 1.2477 0.4986 0.037 Uiso 1 1 calc R . . . .
C38 C 0.2132(3) 1.2712(2) 0.45914(16) 0.0368(8) Uani 1 1 d . . . . .
H38 H 0.1935 1.3208 0.4867 0.044 Uiso 1 1 calc R . . . .
C39 C 0.1505(3) 1.2408(2) 0.41133(16) 0.0342(7) Uani 1 1 d . . . . .
C40 C 0.1770(3) 1.1705(2) 0.36983(15) 0.0325(7) Uani 1 1 d . . . . .
H40 H 0.1326 1.1522 0.3370 0.039 Uiso 1 1 calc R . . . .
C41 C 0.2701(2) 1.1270(2) 0.37697(13) 0.0274(6) Uani 1 1 d . . . . .
H41 H 0.2899 1.0785 0.3488 0.033 Uiso 1 1 calc R . . . .
C42 C 0.5329(2) 0.8689(2) 0.39064(11) 0.0215(5) Uani 1 1 d . . . . .
C43 C 0.4652(2) 0.8277(2) 0.34540(12) 0.0256(6) Uani 1 1 d . . . . .
H43 H 0.4139 0.8629 0.3319 0.031 Uiso 1 1 calc R . . . .
C44 C 0.5446(3) 0.6933(2) 0.34000(13) 0.0284(6) Uani 1 1 d . . . . .
H44 H 0.5499 0.6305 0.3237 0.034 Uiso 1 1 calc R . . . .
C45 C 0.6142(2) 0.7361(2) 0.38408(13) 0.0288(6) Uani 1 1 d . . . . .
H45 H 0.6685 0.7020 0.3962 0.035 Uiso 1 1 calc R . . . .
C46 C 0.9298(2) 0.96448(18) 0.56175(11) 0.0194(5) Uani 1 1 d . . . . .
H46 H 0.8810 1.0066 0.5785 0.023 Uiso 1 1 calc R . . . .
C47 C 1.0201(2) 0.95154(19) 0.59253(11) 0.0221(5) Uani 1 1 d . . . . .
H47 H 1.0327 0.9848 0.6293 0.027 Uiso 1 1 calc R . . . .
C48 C 1.0922(2) 0.88937(19) 0.56908(11) 0.0205(5) Uani 1 1 d . . . . .
C49 C 1.0705(2) 0.84516(19) 0.51430(11) 0.0193(5) Uani 1 1 d . . . . .
H49 H 1.1187 0.8033 0.4965 0.023 Uiso 1 1 calc R . . . .
C50 C 0.9789(2) 0.86213(18) 0.48574(11) 0.0188(5) Uani 1 1 d . . . . .
C51 C 0.9553(2) 0.81648(18) 0.42721(11) 0.0201(5) Uani 1 1 d . . . . .
C52 C 1.0215(3) 0.7530(2) 0.39991(12) 0.0271(6) Uani 1 1 d . . . . .
H52 H 1.0837 0.7394 0.4190 0.033 Uiso 1 1 calc R . . . .
C53 C 0.9129(2) 0.7314(2) 0.32214(12) 0.0264(6) Uani 1 1 d . . . . .
H53 H 0.8948 0.7014 0.2851 0.032 Uiso 1 1 calc R . . . .
C54 C 0.8473(2) 0.7964(2) 0.34864(12) 0.0273(6) Uani 1 1 d . . . . .
H54 H 0.7864 0.8113 0.3291 0.033 Uiso 1 1 calc R . . . .
C55 C 1.1895(2) 0.8702(2) 0.59965(11) 0.0230(6) Uani 1 1 d . . . . .
C56 C 1.2441(2) 0.9394(2) 0.63962(12) 0.0266(6) Uani 1 1 d . . . . .
H56 H 1.2164 0.9981 0.6488 0.032 Uiso 1 1 calc R . . . .
C57 C 1.3385(3) 0.9229(3) 0.66604(12) 0.0311(7) Uani 1 1 d . . . . .
H57 H 1.3767 0.9701 0.6927 0.037 Uiso 1 1 calc R . . . .
C58 C 1.3756(2) 0.8372(3) 0.65286(13) 0.0316(7) Uani 1 1 d . . . . .
C59 C 1.3228(3) 0.7663(2) 0.61476(14) 0.0316(7) Uani 1 1 d . . . . .
H59 H 1.3496 0.7072 0.6072 0.038 Uiso 1 1 calc R . . . .
C60 C 1.2290(2) 0.7836(2) 0.58763(13) 0.0272(6) Uani 1 1 d . . . . .
H60 H 1.1919 0.7360 0.5608 0.033 Uiso 1 1 calc R . . . .
C61 C 1.2864(10) 0.5476(6) 0.4493(3) 0.087(3) Uani 0.4 1 d D U P B 2
C62 C 1.3666(5) 0.5514(4) 0.4377(2) 0.0587(15) Uani 0.6 1 d D U P A 1
S3 S 0.3147(5) 0.4131(4) -0.2292(2) 0.0593(12) Uani 0.25 1 d D U P D 2
F10 F 0.2088(10) 0.5499(9) -0.2011(6) 0.064(3) Uani 0.25 1 d D U P D 2
F11 F 0.3316(14) 0.5522(11) -0.1463(6) 0.091(3) Uani 0.25 1 d D U P D 2
F12 F 0.3585(9) 0.5815(9) -0.2241(6) 0.074(3) Uani 0.25 1 d D U P D 2
O18 O 0.4267(12) 0.3997(17) -0.2147(9) 0.066(5) Uani 0.25 1 d D U P D 2
O19 O 0.2437(11) 0.3619(10) -0.2017(6) 0.071(4) Uani 0.25 1 d D . P D 2
O20 O 0.2879(12) 0.4035(11) -0.2866(5) 0.072(4) Uani 0.25 1 d D . P D 2
C84 C 0.3075(11) 0.5284(8) -0.1987(6) 0.068(3) Uani 0.25 1 d D U P D 2
S4 S -0.06736(7) 0.70741(5) -0.01101(3) 0.02714(15) Uani 1 1 d . . . . .
F16 F -0.0336(2) 0.88506(16) 0.00915(12) 0.0617(7) Uani 1 1 d . . . . .
F17 F -0.0388(3) 0.83090(19) 0.08105(10) 0.0668(8) Uani 1 1 d . . . . .
F18 F -0.1833(2) 0.84168(19) 0.03395(12) 0.0678(8) Uani 1 1 d . . . . .
O21 O -0.12747(18) 0.70693(17) -0.06138(9) 0.0315(5) Uani 1 1 d . . . . .
O22 O -0.1133(2) 0.64837(18) 0.01977(10) 0.0430(6) Uani 1 1 d . . . . .
O23 O 0.0464(2) 0.70364(17) -0.01425(10) 0.0380(6) Uani 1 1 d . . . . .
C83 C -0.0817(4) 0.8230(3) 0.03072(16) 0.0462(9) Uani 1 1 d . . . . .
S2 S 0.33621(10) 0.39818(9) -0.20395(6) 0.0363(3) Uani 0.75 1 d D U P E 1
F7 F 0.1921(4) 0.5046(4) -0.2277(2) 0.0907(15) Uani 0.75 1 d . U P E 1
F8 F 0.3371(5) 0.5770(3) -0.1753(3) 0.0914(14) Uani 0.75 1 d . U P E 1
F9 F 0.3457(3) 0.5172(4) -0.2630(2) 0.0827(13) Uani 0.75 1 d . U P E 1
O15 O 0.4502(4) 0.4053(4) -0.1971(3) 0.0504(13) Uani 0.75 1 d . . P E 1
O16 O 0.2843(3) 0.3944(3) -0.15474(15) 0.0456(9) Uani 0.75 1 d . . P E 1
O17 O 0.2912(3) 0.3348(3) -0.25057(16) 0.0559(11) Uani 0.75 1 d . . P E 1
C85 C 0.2966(5) 0.4998(5) -0.2192(3) 0.0629(14) Uani 0.75 1 d D U P E 1
S5 S 0.19429(6) 0.86291(5) 0.28713(3) 0.02694(15) Uani 1 1 d . . . . .
F13 F 0.09140(19) 0.99728(14) 0.26289(10) 0.0469(5) Uani 1 1 d . . . . .
F14 F -0.00890(17) 0.87932(19) 0.26509(12) 0.0599(7) Uani 1 1 d . . . . .
F15 F 0.0884(2) 0.87745(16) 0.19744(9) 0.0467(5) Uani 1 1 d . . . . .
O24 O 0.2874(2) 0.9030(2) 0.26983(14) 0.0499(7) Uani 1 1 d . . . . .
O25 O 0.1770(3) 0.89592(18) 0.34350(10) 0.0509(8) Uani 1 1 d . . . . .
O26 O 0.1785(2) 0.76561(15) 0.26738(9) 0.0324(5) Uani 1 1 d . . . . .
C79 C 0.0859(3) 0.9064(2) 0.25114(15) 0.0337(7) Uani 1 1 d . . . . .
O29 O 0.8165(3) 0.62225(19) 0.41787(13) 0.0507(7) Uani 1 1 d . U . . .
C69 C 0.9738(9) 0.5450(9) 0.4302(6) 0.109(4) Uani 0.6 1 d D U P F 1
H69A H 0.9916 0.4811 0.4190 0.163 Uiso 0.6 1 calc R . P F 1
H69B H 1.0220 0.5830 0.4143 0.163 Uiso 0.6 1 calc R . P F 1
H69C H 0.9818 0.5649 0.4701 0.163 Uiso 0.6 1 calc R . P F 1
C70 C 0.8595(7) 0.5542(6) 0.4105(4) 0.062(2) Uani 0.6 1 d D U P F 1
C71 C 0.8427(14) 0.4779(9) 0.3610(6) 0.139(7) Uani 0.6 1 d D U P F 1
H71A H 0.8885 0.4287 0.3650 0.208 Uiso 0.6 1 calc R . P F 1
H71B H 0.7677 0.4550 0.3566 0.208 Uiso 0.6 1 calc R . P F 1
H71C H 0.8607 0.5000 0.3289 0.208 Uiso 0.6 1 calc R . P F 1
C72 C 0.7105(15) 0.4860(11) 0.3950(9) 0.129(8) Uani 0.4 1 d D U P F 2
H72A H 0.7182 0.4233 0.3747 0.193 Uiso 0.4 1 calc R . P F 2
H72B H 0.6962 0.4861 0.4328 0.193 Uiso 0.4 1 calc R . P F 2
H72C H 0.6510 0.5118 0.3780 0.193 Uiso 0.4 1 calc R . P F 2
C73 C 0.8118(10) 0.5425(8) 0.3945(5) 0.059(3) Uani 0.4 1 d D U P F 2
C74 C 0.9141(14) 0.5019(9) 0.3736(8) 0.082(4) Uani 0.4 1 d D U P F 2
H74A H 0.8993 0.4374 0.3557 0.123 Uiso 0.4 1 calc R . P F 2
H74B H 0.9415 0.5347 0.3475 0.123 Uiso 0.4 1 calc R . P F 2
H74C H 0.9674 0.5075 0.4043 0.123 Uiso 0.4 1 calc R . P F 2
O30 O 0.5144(3) 0.6103(3) -0.02942(15) 0.0550(10) Uani 0.75 1 d D U P G 1
O31 O 0.5968(12) 0.5662(10) -0.0171(6) 0.069(3) Uani 0.25 1 d D U P H 2
C75 C 0.6385(4) 0.7086(4) 0.0339(2) 0.0692(14) Uani 1 1 d D U . . .
H75A H 0.6417 0.7362 0.0731 0.104 Uiso 0.75 1 calc R . P I 1
H75B H 0.6991 0.6704 0.0257 0.104 Uiso 0.75 1 calc R . P I 1
H75C H 0.6414 0.7569 0.0137 0.104 Uiso 0.75 1 calc R . P I 1
H75D H 0.6160 0.7544 0.0647 0.104 Uiso 0.25 1 calc R . P J 2
H75E H 0.7113 0.6927 0.0423 0.104 Uiso 0.25 1 calc R . P J 2
H75F H 0.6365 0.7334 0.0013 0.104 Uiso 0.25 1 calc R . P J 2
C76 C 0.561(3) 0.6216(19) 0.0236(17) 0.150(16) Uani 0.25 1 d D U P H 2
C77 C 0.5369(4) 0.6517(4) 0.0175(2) 0.0461(13) Uani 0.75 1 d D U P G 1
C78 C 0.4656(5) 0.6460(5) 0.0620(2) 0.094(2) Uani 1 1 d D U . . .
H78A H 0.4975 0.6839 0.0966 0.140 Uiso 0.75 1 calc R . P H 1
H78B H 0.3957 0.6679 0.0536 0.140 Uiso 0.75 1 calc R . P H 1
H78C H 0.4567 0.5826 0.0651 0.140 Uiso 0.75 1 calc R . P H 1
H78D H 0.4850 0.7028 0.0893 0.140 Uiso 0.25 1 calc R . P H 2
H78E H 0.4013 0.6538 0.0400 0.140 Uiso 0.25 1 calc R . P H 2
H78F H 0.4515 0.5966 0.0804 0.140 Uiso 0.25 1 calc R . P H 2
O28 O 1.3264(4) 1.1224(3) 0.72744(15) 0.0817(13) Uani 1 1 d . . . . .
C66 C 1.2604(4) 1.1534(4) 0.8148(3) 0.0747(16) Uani 1 1 d . . . . .
H66A H 1.2658 1.2152 0.8381 0.112 Uiso 1 1 calc GR . . . .
H66B H 1.2681 1.1090 0.8374 0.112 Uiso 1 1 calc GR . . . .
H66C H 1.1907 1.1423 0.7942 0.112 Uiso 1 1 calc GR . . . .
C67 C 1.3462(4) 1.1439(3) 0.77628(19) 0.0560(12) Uani 1 1 d . . . . .
C68 C 1.4578(4) 1.1639(5) 0.8006(2) 0.0727(16) Uani 1 1 d . . . . .
H68A H 1.5073 1.1364 0.7738 0.109 Uiso 1 1 calc GR . . . .
H68B H 1.4664 1.1383 0.8329 0.109 Uiso 1 1 calc GR . . . .
H68C H 1.4734 1.2300 0.8113 0.109 Uiso 1 1 calc GR . . . .
O27 O 1.2940(2) 0.8547(3) 0.76967(15) 0.0712(11) Uani 1 1 d . . . . .
C63 C 1.1772(4) 0.7230(4) 0.7443(2) 0.0658(14) Uani 1 1 d . . . . .
H63A H 1.2432 0.6914 0.7371 0.099 Uiso 1 1 calc GR . . . .
H63B H 1.1284 0.7080 0.7114 0.099 Uiso 1 1 calc GR . . . .
H63C H 1.1434 0.7035 0.7741 0.099 Uiso 1 1 calc GR . . . .
C64 C 1.2026(3) 0.8228(3) 0.75999(15) 0.0467(10) Uani 1 1 d . . . . .
C65 C 1.1117(4) 0.8833(3) 0.7630(2) 0.0562(11) Uani 1 1 d . . . . .
H65A H 1.1391 0.9471 0.7725 0.084 Uiso 1 1 calc GR . . . .
H65B H 1.0653 0.8721 0.7910 0.084 Uiso 1 1 calc GR . . . .
H65C H 1.0707 0.8704 0.7276 0.084 Uiso 1 1 calc GR . . . .
O32 O 0.1226(2) 0.7669(2) -0.12428(12) 0.0470(7) Uani 1 1 d . . . . .
C80 C 0.1880(4) 0.9048(3) -0.0635(2) 0.0532(11) Uani 1 1 d . . . . .
H80A H 0.1330 0.9312 -0.0832 0.080 Uiso 1 1 calc GR . . . .
H80B H 0.2582 0.9332 -0.0669 0.080 Uiso 1 1 calc GR . . . .
H80C H 0.1734 0.9158 -0.0249 0.080 Uiso 1 1 calc GR . . . .
C81 C 0.1871(3) 0.8045(3) -0.08713(15) 0.0396(8) Uani 1 1 d . . . . .
C82 C 0.2684(3) 0.7531(3) -0.06273(18) 0.0477(10) Uani 1 1 d . . . . .
H82A H 0.2580 0.6880 -0.0802 0.072 Uiso 1 1 calc GR . . . .
H82B H 0.2601 0.7621 -0.0235 0.072 Uiso 1 1 calc GR . . . .
H82C H 0.3402 0.7754 -0.0685 0.072 Uiso 1 1 calc GR . . . .

loop_
_atom_site_aniso_label
_atom_site_aniso_U_11
_atom_site_aniso_U_22
_atom_site_aniso_U_33
_atom_site_aniso_U_23
_atom_site_aniso_U_13
_atom_site_aniso_U_12
Ag1 0.04162(14) 0.02825(12) 0.01901(10) 0.00189(8) -0.01127(9) 0.00452(10)
Ag2 0.04168(14) 0.02575(12) 0.02077(10) -0.00405(8) -0.01040(9) 0.00192(10)
Ag3 0.02029(10) 0.02460(11) 0.02287(10) 0.00182(8) -0.00372(7) 0.00438(8)
Ag4 0.04916(15) 0.02982(13) 0.01756(10) -0.00566(9) -0.00473(9) 0.01462(11)
S1 0.0386(4) 0.0297(4) 0.0267(4) -0.0017(3) 0.0028(3) 0.0024(3)
F1 0.104(3) 0.118(4) 0.075(3) 0.032(3) 0.018(3) 0.065(3)
F2 0.091(3) 0.095(3) 0.045(2) 0.019(2) -0.010(2) 0.045(3)
F3 0.149(5) 0.055(3) 0.063(4) 0.029(3) -0.007(3) 0.004(3)
F4 0.202(9) 0.039(4) 0.068(6) 0.019(3) -0.006(5) -0.015(4)
F5 0.190(8) 0.073(5) 0.049(3) 0.018(3) -0.011(4) -0.051(5)
F6 0.172(6) 0.115(6) 0.059(5) 0.016(4) -0.003(4) -0.069(4)
O1 0.0378(13) 0.0363(13) 0.0302(12) -0.0036(10) -0.0079(10) 0.0020(10)
O2 0.041(2) 0.055(2) 0.0394(19) -0.0073(17) 0.0063(15) 0.0021(17)
O3 0.0393(13) 0.0295(12) 0.0419(14) 0.0071(10) 0.0018(11) 0.0124(10)
O4 0.0528(16) 0.0299(13) 0.0485(16) -0.0094(11) -0.0113(13) 0.0061(12)
O5 0.0441(14) 0.0255(12) 0.0374(13) 0.0032(10) 0.0022(11) 0.0028(10)
O6 0.0445(15) 0.0331(13) 0.0509(16) 0.0077(12) 0.0004(12) 0.0180(11)
O7 0.0286(13) 0.072(2) 0.070(2) 0.0415(17) 0.0040(13) 0.0145(13)
O8 0.0453(17) 0.0413(17) 0.105(3) 0.0105(18) 0.0051(18) 0.0218(14)
O9 0.0325(14) 0.090(2) 0.0425(16) 0.0146(16) -0.0153(12) 0.0024(15)
O10 0.0506(18) 0.075(2) 0.066(2) 0.0332(18) -0.0162(15) 0.0190(16)
O11 0.030(3) 0.058(5) 0.030(3) -0.011(3) -0.001(2) 0.001(3)
O12 0.039(4) 0.050(4) 0.039(4) -0.017(3) -0.005(3) 0.016(3)
O13 0.052(3) 0.111(6) 0.046(3) 0.031(4) 0.016(3) 0.045(4)
O14 0.109(5) 0.055(3) 0.034(3) -0.005(2) -0.010(3) -0.040(4)
N1 0.0297(13) 0.0247(12) 0.0157(10) 0.0014(9) -0.0007(9) 0.0046(10)
N2 0.0334(13) 0.0196(12) 0.0175(11) 0.0000(9) -0.0024(9) 0.0035(10)
N3 0.0294(12) 0.0238(12) 0.0172(11) 0.0016(9) -0.0036(9) 0.0057(10)
N4 0.0347(14) 0.0247(13) 0.0349(15) 0.0042(11) 0.0010(11) 0.0045(11)
N5 0.0261(12) 0.0254(12) 0.0155(10) 0.0019(9) -0.0019(9) 0.0017(10)
N6 0.0291(12) 0.0212(12) 0.0167(10) -0.0022(9) -0.0035(9) 0.0050(10)
N7 0.0322(13) 0.0241(12) 0.0190(11) -0.0017(9) -0.0073(10) 0.0092(10)
N8 0.0378(15) 0.0255(13) 0.0325(14) 0.0073(11) 0.0049(11) 0.0080(11)
N9 0.0230(11) 0.0215(12) 0.0182(11) 0.0009(9) -0.0015(9) 0.0009(9)
N10 0.0238(12) 0.0250(13) 0.0260(12) 0.0000(10) -0.0047(9) 0.0060(10)
N11 0.0303(13) 0.0265(13) 0.0224(12) 0.0012(10) -0.0051(10) 0.0002(10)
N12 0.0275(15) 0.0376(17) 0.075(2) 0.0307(17) 0.0090(15) 0.0081(13)
N13 0.0211(11) 0.0160(10) 0.0181(10) 0.0010(8) -0.0013(8) 0.0015(8)
N14 0.0260(12) 0.0229(12) 0.0204(11) -0.0003(9) -0.0046(9) 0.0044(10)
N15 0.0341(14) 0.0270(13) 0.0182(11) -0.0018(10) -0.0015(10) 0.0068(11)
N16 0.0270(14) 0.075(2) 0.0314(15) 0.0245(16) -0.0056(12) 0.0058(15)
C1 0.0374(17) 0.0316(16) 0.0150(12) 0.0022(11) -0.0017(11) 0.0047(13)
C2 0.0338(16) 0.0284(15) 0.0187(13) 0.0069(11) -0.0019(11) 0.0063(12)
C3 0.0223(13) 0.0217(13) 0.0176(12) 0.0046(10) 0.0002(10) 0.0002(10)
C4 0.0210(12) 0.0213(13) 0.0177(12) 0.0017(10) -0.0021(10) 0.0004(10)
C5 0.0217(13) 0.0221(13) 0.0169(12) 0.0033(10) -0.0012(9) 0.0006(10)
C6 0.0231(13) 0.0209(13) 0.0203(12) 0.0053(10) -0.0006(10) 0.0000(10)
C7 0.0265(14) 0.0238(14) 0.0209(13) 0.0062(11) -0.0032(10) 0.0002(11)
C8 0.0263(14) 0.0261(15) 0.0283(15) 0.0092(12) -0.0017(11) 0.0030(11)
C9 0.0271(14) 0.0184(13) 0.0298(15) 0.0027(11) 0.0021(11) 0.0025(11)
C10 0.0296(15) 0.0232(14) 0.0272(14) 0.0017(11) -0.0020(12) -0.0008(12)
C11 0.0236(13) 0.0254(14) 0.0242(13) 0.0040(11) -0.0030(11) 0.0020(11)
C12 0.0226(13) 0.0199(13) 0.0159(11) 0.0001(10) -0.0004(9) 0.0032(10)
C13 0.0243(13) 0.0192(13) 0.0178(12) 0.0004(10) -0.0023(10) 0.0025(10)
C14 0.0407(17) 0.0247(15) 0.0199(13) 0.0034(11) -0.0025(12) 0.0087(13)
C15 0.0462(19) 0.0189(14) 0.0228(14) -0.0004(11) -0.0024(13) 0.0043(13)
C16 0.0327(15) 0.0295(15) 0.0174(12) 0.0052(11) -0.0039(11) 0.0001(12)
C17 0.0295(15) 0.0261(15) 0.0214(13) 0.0071(11) -0.0039(11) 0.0024(12)
C18 0.0227(13) 0.0224(13) 0.0195(12) 0.0056(10) -0.0010(10) 0.0012(10)
C19 0.0227(13) 0.0230(13) 0.0172(12) 0.0034(10) -0.0001(10) 0.0023(10)
C20 0.0197(12) 0.0219(13) 0.0172(12) 0.0037(10) -0.0013(9) 0.0007(10)
C21 0.0238(13) 0.0214(13) 0.0232(13) 0.0070(11) 0.0011(10) 0.0025(11)
C22 0.0266(14) 0.0255(15) 0.0281(14) 0.0073(12) -0.0031(11) 0.0030(11)
C23 0.0287(15) 0.0275(16) 0.0334(16) 0.0119(13) -0.0017(12) 0.0073(12)
C24 0.0304(15) 0.0214(14) 0.0276(14) 0.0060(11) 0.0037(12) 0.0063(11)
C25 0.0297(15) 0.0257(15) 0.0257(14) 0.0045(12) -0.0011(11) 0.0037(12)
C26 0.0286(15) 0.0260(15) 0.0228(13) 0.0073(11) -0.0002(11) 0.0063(12)
C27 0.0211(12) 0.0199(13) 0.0170(12) 0.0006(10) 0.0007(9) 0.0035(10)
C28 0.0262(14) 0.0186(13) 0.0194(12) -0.0012(10) -0.0041(10) 0.0052(10)
C29 0.0440(18) 0.0227(15) 0.0226(14) -0.0006(11) -0.0069(12) 0.0147(13)
C30 0.0413(17) 0.0207(14) 0.0212(13) -0.0020(11) -0.0054(12) 0.0092(12)
C31 0.0271(14) 0.0242(14) 0.0196(13) 0.0023(11) -0.0008(10) 0.0008(11)
C32 0.0256(14) 0.0225(14) 0.0258(14) 0.0014(11) 0.0013(11) 0.0054(11)
C33 0.0205(13) 0.0264(14) 0.0227(13) 0.0070(11) 0.0024(10) 0.0030(11)
C34 0.0202(13) 0.0268(14) 0.0200(12) 0.0060(11) 0.0001(10) 0.0021(11)
C35 0.0212(12) 0.0237(14) 0.0172(12) 0.0034(10) -0.0001(10) 0.0016(10)
C36 0.0229(13) 0.0276(15) 0.0295(15) 0.0107(12) 0.0046(11) 0.0040(11)
C37 0.0355(17) 0.0281(16) 0.0305(16) 0.0085(13) 0.0045(13) 0.0083(13)
C38 0.0356(18) 0.0331(18) 0.046(2) 0.0137(15) 0.0119(15) 0.0128(14)
C39 0.0260(15) 0.0308(17) 0.054(2) 0.0245(16) 0.0071(14) 0.0074(13)
C40 0.0255(15) 0.0341(17) 0.0432(19) 0.0209(15) -0.0022(13) 0.0016(13)
C41 0.0222(14) 0.0298(16) 0.0330(16) 0.0132(13) 0.0012(11) 0.0013(12)
C42 0.0204(12) 0.0240(14) 0.0185(12) 0.0020(10) -0.0003(10) 0.0026(10)
C43 0.0244(14) 0.0269(15) 0.0240(14) 0.0042(11) -0.0054(11) 0.0017(11)
C44 0.0310(15) 0.0238(15) 0.0266(14) -0.0006(12) -0.0036(12) 0.0031(12)
C45 0.0250(14) 0.0285(15) 0.0264(14) -0.0056(12) -0.0072(11) 0.0064(12)
C46 0.0217(12) 0.0167(12) 0.0175(12) -0.0011(9) 0.0023(9) 0.0019(10)
C47 0.0250(13) 0.0210(13) 0.0179(12) 0.0002(10) 0.0007(10) -0.0014(11)
C48 0.0195(12) 0.0229(13) 0.0176(12) 0.0029(10) -0.0018(9) -0.0003(10)
C49 0.0204(12) 0.0190(12) 0.0174(12) 0.0017(10) 0.0013(9) 0.0036(10)
C50 0.0202(12) 0.0182(12) 0.0165(11) 0.0018(9) -0.0017(9) 0.0016(10)
C51 0.0244(13) 0.0170(12) 0.0168(12) 0.0004(9) -0.0029(10) 0.0022(10)
C52 0.0307(15) 0.0270(15) 0.0199(13) -0.0019(11) -0.0049(11) 0.0099(12)
C53 0.0312(15) 0.0273(15) 0.0175(12) -0.0005(11) -0.0032(11) 0.0024(12)
C54 0.0286(15) 0.0265(15) 0.0229(14) -0.0011(11) -0.0057(11) 0.0053(12)
C55 0.0197(12) 0.0316(15) 0.0178(12) 0.0066(11) 0.0003(10) 0.0002(11)
C56 0.0244(14) 0.0356(17) 0.0185(13) 0.0052(12) -0.0031(10) 0.0003(12)
C57 0.0259(15) 0.049(2) 0.0182(13) 0.0091(13) -0.0039(11) -0.0030(13)
C58 0.0216(14) 0.052(2) 0.0251(14) 0.0181(14) -0.0040(11) 0.0029(13)
C59 0.0275(15) 0.0390(18) 0.0316(16) 0.0145(14) -0.0007(12) 0.0084(13)
C60 0.0229(14) 0.0327(16) 0.0263(14) 0.0088(12) -0.0037(11) 0.0038(12)
C61 0.168(7) 0.037(4) 0.050(4) 0.011(3) -0.012(4) -0.041(4)
C62 0.087(4) 0.048(3) 0.043(3) 0.012(2) -0.001(2) 0.035(3)
S3 0.057(3) 0.073(3) 0.043(3) 0.004(2) 0.009(2) -0.014(2)
F10 0.057(4) 0.054(5) 0.075(7) 0.002(4) 0.019(4) -0.011(3)
F11 0.107(7) 0.076(7) 0.078(5) -0.007(4) 0.004(4) 0.011(5)
F12 0.052(5) 0.069(5) 0.100(7) 0.014(5) 0.016(5) -0.004(4)
O18 0.050(5) 0.073(8) 0.067(12) -0.001(7) 0.006(5) -0.010(4)
O19 0.054(8) 0.083(11) 0.073(10) 0.017(8) 0.002(7) -0.020(7)
O20 0.077(10) 0.071(10) 0.061(9) 0.003(7) -0.002(7) -0.006(8)
C84 0.053(5) 0.065(5) 0.078(6) -0.001(4) 0.013(4) -0.012(3)
S4 0.0373(4) 0.0233(3) 0.0189(3) 0.0012(3) -0.0058(3) 0.0106(3)
F16 0.0838(19) 0.0251(11) 0.0727(18) 0.0053(12) -0.0034(15) 0.0094(12)
F17 0.093(2) 0.0611(17) 0.0312(12) -0.0189(11) -0.0083(12) 0.0103(15)
F18 0.0707(18) 0.0550(16) 0.0693(18) -0.0099(13) 0.0111(14) 0.0326(14)
O21 0.0342(12) 0.0406(13) 0.0193(10) 0.0055(9) -0.0040(8) 0.0117(10)
O22 0.0625(17) 0.0402(14) 0.0292(12) 0.0140(11) 0.0006(12) 0.0068(13)
O23 0.0369(13) 0.0328(13) 0.0389(13) -0.0011(10) -0.0108(10) 0.0117(10)
C83 0.060(3) 0.035(2) 0.038(2) -0.0053(16) 0.0005(18) 0.0162(18)
S2 0.0319(6) 0.0381(7) 0.0327(7) -0.0044(5) 0.0036(5) -0.0007(5)
F7 0.060(2) 0.117(4) 0.119(4) 0.062(3) 0.036(2) 0.040(2)
F8 0.108(3) 0.056(2) 0.116(3) 0.019(2) 0.054(3) 0.016(2)
F9 0.068(2) 0.101(3) 0.105(3) 0.062(3) 0.041(2) 0.033(2)
O15 0.030(2) 0.058(3) 0.058(3) 0.006(3) -0.0027(19) 0.003(2)
O16 0.047(2) 0.049(2) 0.0357(19) 0.0000(16) 0.0091(16) -0.0044(17)
O17 0.049(2) 0.067(3) 0.039(2) -0.0091(19) -0.0024(17) -0.018(2)
C85 0.051(3) 0.065(3) 0.092(3) 0.042(2) 0.041(2) 0.034(2)
S5 0.0306(4) 0.0230(3) 0.0245(3) 0.0002(3) -0.0016(3) 0.0046(3)
F13 0.0491(13) 0.0291(11) 0.0638(15) 0.0118(10) 0.0011(11) 0.0140(9)
F14 0.0255(11) 0.0726(18) 0.095(2) 0.0453(16) 0.0072(12) 0.0040(11)
F15 0.0597(14) 0.0455(13) 0.0342(11) 0.0119(10) -0.0133(10) 0.0018(11)
O24 0.0259(12) 0.0547(17) 0.077(2) 0.0347(16) -0.0053(13) 0.0028(11)
O25 0.088(2) 0.0349(14) 0.0243(12) -0.0065(10) -0.0009(13) 0.0171(14)
O26 0.0435(13) 0.0230(11) 0.0270(11) -0.0016(9) -0.0025(10) 0.0066(10)
C79 0.0309(16) 0.0316(17) 0.0397(18) 0.0100(14) 0.0030(14) 0.0033(13)
O29 0.0618(18) 0.0320(13) 0.0566(17) 0.0054(12) 0.0011(14) 0.0140(12)
C69 0.098(5) 0.085(7) 0.144(10) 0.026(6) -0.007(5) 0.034(5)
C70 0.083(5) 0.038(3) 0.066(5) 0.009(3) 0.006(4) 0.023(3)
C71 0.149(10) 0.094(7) 0.137(9) -0.045(7) -0.023(8) 0.044(7)
C72 0.149(8) 0.059(6) 0.157(18) -0.030(8) 0.077(9) -0.024(6)
C73 0.115(7) 0.027(3) 0.040(5) 0.011(3) 0.022(5) 0.010(3)
C74 0.127(8) 0.035(5) 0.096(10) 0.025(6) 0.050(7) 0.022(5)
O30 0.056(2) 0.071(3) 0.0325(17) 0.0038(16) 0.0016(15) -0.015(2)
O31 0.073(8) 0.077(6) 0.056(6) 0.016(4) 0.013(5) -0.006(5)
C75 0.061(3) 0.073(3) 0.066(3) 0.004(2) 0.002(2) -0.008(2)
C76 0.139(15) 0.115(9) 0.16(2) -0.053(13) 0.097(18) -0.069(10)
C77 0.047(3) 0.056(3) 0.033(2) 0.0074(19) 0.0023(17) -0.004(2)
C78 0.079(3) 0.133(6) 0.056(3) -0.003(3) 0.018(2) -0.026(3)
O28 0.119(3) 0.063(2) 0.055(2) 0.0003(17) -0.040(2) 0.038(2)
C66 0.053(3) 0.070(4) 0.098(4) 0.021(3) -0.020(3) -0.007(3)
C67 0.069(3) 0.045(2) 0.050(2) 0.0071(19) -0.023(2) 0.019(2)
C68 0.060(3) 0.122(5) 0.047(3) 0.037(3) 0.000(2) 0.030(3)
O27 0.0359(16) 0.126(3) 0.066(2) 0.056(2) -0.0095(15) -0.0028(18)
C63 0.073(3) 0.072(3) 0.051(3) 0.009(2) -0.004(2) 0.025(3)
C64 0.0346(19) 0.083(3) 0.0278(17) 0.0218(19) 0.0009(14) 0.0078(19)
C65 0.045(2) 0.059(3) 0.064(3) 0.010(2) 0.013(2) 0.008(2)
O32 0.0463(15) 0.0457(16) 0.0431(15) 0.0037(12) -0.0106(12) -0.0096(12)
C80 0.047(2) 0.041(2) 0.061(3) -0.004(2) -0.006(2) -0.0029(18)
C81 0.0342(18) 0.042(2) 0.0372(18) -0.0001(15) -0.0004(14) -0.0040(15)
C82 0.039(2) 0.049(2) 0.049(2) 0.0011(18) -0.0017(17) -0.0011(17)

loop_
_atom_type_symbol
_atom_type_description
_atom_type_scat_dispersion_real
_atom_type_scat_dispersion_imag
_atom_type_scat_source
C C 0.0033 0.0016 'International Tables Vol C Tables 4.2.6.8 and 6.1.1.4'
H H 0.0000 0.0000 'International Tables Vol C Tables 4.2.6.8 and 6.1.1.4'
Ag Ag -0.8971 1.1015 'International Tables Vol C Tables 4.2.6.8 and 6.1.1.4'
F F 0.0171 0.0103 'International Tables Vol C Tables 4.2.6.8 and 6.1.1.4'
N N 0.0061 0.0033 'International Tables Vol C Tables 4.2.6.8 and 6.1.1.4'
O O 0.0106 0.0060 'International Tables Vol C Tables 4.2.6.8 and 6.1.1.4'
S S 0.1246 0.1234 'International Tables Vol C Tables 4.2.6.8 and 6.1.1.4'

loop_
_geom_angle_atom_site_label_1
_geom_angle_atom_site_label_2
_geom_angle_atom_site_label_3
_geom_angle
_geom_angle_site_symmetry_1
_geom_angle_site_symmetry_3
N3 Ag1 O2 95.67(11) . .
N7 Ag1 O2 90.27(11) . .
N7 Ag1 N3 173.87(10) . .
N6 Ag2 N5 72.44(8) . .
N11 Ag2 N5 124.53(9) . .
N11 Ag2 N6 150.03(10) . .
N9 Ag3 N10 71.41(8) . .
N9 Ag3 N13 148.29(8) . .
N9 Ag3 N14 135.35(8) . .
N13 Ag3 N10 137.17(8) . .
N13 Ag3 N14 71.56(8) . .
N14 Ag3 N10 84.16(8) . .
N1 Ag4 O1 90.88(8) 2_665 .
N1 Ag4 N2 70.81(8) 2_665 2_665
N2 Ag4 O1 139.14(9) 2_665 .
N15 Ag4 O1 111.28(9) . .
N15 Ag4 N1 133.66(10) . 2_665
N15 Ag4 N2 107.51(9) . 2_665
O1 S1 O11 112.7(3) . .
O1 S1 O13 111.0(3) . .
O1 S1 C61 105.1(3) . .
O1 S1 C62 102.7(2) . .
O11 S1 C61 95.2(5) . .
O12 S1 O1 121.8(3) . .
O12 S1 O11 110.6(4) . .
O12 S1 C61 107.8(5) . .
O13 S1 C62 105.7(3) . .
O14 S1 O1 114.6(3) . .
O14 S1 O13 112.3(4) . .
O14 S1 C62 109.8(4) . .
S1 O1 Ag4 132.35(15) . .
Ag1 O2 H2A 113.5 . .
Ag1 O2 H2B 113.6 . .
H2A O2 H2B 105.0 . .
C1 N1 Ag4 122.55(19) . 2_665
C1 N1 C5 117.4(3) . .
C5 N1 Ag4 117.55(19) . 2_665
C12 N2 Ag4 114.91(18) . 2_665
C15 N2 Ag4 126.18(19) . 2_665
C15 N2 C12 117.2(2) . .
C13 N3 Ag1 122.86(19) . .
C13 N3 C14 117.7(2) . .
C14 N3 Ag1 119.40(19) . .
O3 N4 C9 118.3(3) . .
O4 N4 O3 123.5(3) . .
O4 N4 C9 118.2(3) . .
C16 N5 Ag2 123.88(19) . .
C16 N5 C20 117.4(3) . .
C20 N5 Ag2 113.10(19) . .
C27 N6 Ag2 115.71(18) . .
C30 N6 Ag2 126.01(19) . .
C30 N6 C27 117.7(2) . .
C28 N7 Ag1 119.87(19) . .
C29 N7 Ag1 121.7(2) . .
C29 N7 C28 117.8(2) . .
O5 N8 O6 123.6(3) . .
O5 N8 C24 118.1(3) . .
O6 N8 C24 118.3(3) . .
C31 N9 Ag3 122.38(19) . .
C31 N9 C35 118.0(2) . .
C35 N9 Ag3 119.58(19) . .
C42 N10 Ag3 109.53(19) . .
C45 N10 Ag3 128.4(2) . .
C45 N10 C42 117.1(3) . .
C43 N11 Ag2 124.0(2) . .
C43 N11 C44 117.2(3) . .
C44 N11 Ag2 118.5(2) . .
O7 N12 O8 124.1(3) . .
O7 N12 C39 118.0(4) . .
O8 N12 C39 117.9(4) . .
C46 N13 Ag3 123.08(18) . .
C46 N13 C50 117.6(2) . .
C50 N13 Ag3 119.00(17) . .
C51 N14 Ag3 112.67(18) . .
C51 N14 C54 117.5(3) . .
C54 N14 Ag3 128.7(2) . .
C52 N15 Ag4 121.6(2) . .
C53 N15 Ag4 121.21(19) . .
C53 N15 C52 117.2(3) . .
O9 N16 C58 118.2(3) . .
O10 N16 O9 123.6(3) . .
O10 N16 C58 118.2(3) . .
N1 C1 H1 118.2 . .
N1 C1 C2 123.5(3) . .
C2 C1 H1 118.2 . .
C1 C2 H2 120.1 . .
C1 C2 C3 119.8(3) . .
C3 C2 H2 120.1 . .
C2 C3 C4 117.0(3) . .
C2 C3 C6 122.4(3) . .
C4 C3 C6 120.5(2) . .
C3 C4 H4 120.1 . .
C5 C4 C3 119.8(3) . .
C5 C4 H4 120.1 . .
N1 C5 C4 122.6(3) . .
N1 C5 C12 116.4(2) . .
C4 C5 C12 121.0(2) . .
C7 C6 C3 120.5(2) . .
C11 C6 C3 120.0(3) . .
C11 C6 C7 119.5(3) . .
C6 C7 H7 119.6 . .
C8 C7 C6 120.8(3) . .
C8 C7 H7 119.6 . .
C7 C8 H8 121.0 . .
C7 C8 C9 118.1(3) . .
C9 C8 H8 121.0 . .
C8 C9 N4 118.3(3) . .
C8 C9 C10 123.0(3) . .
C10 C9 N4 118.7(3) . .
C9 C10 H10 120.8 . .
C11 C10 C9 118.4(3) . .
C11 C10 H10 120.8 . .
C6 C11 H11 119.9 . .
C10 C11 C6 120.2(3) . .
C10 C11 H11 119.9 . .
N2 C12 C5 117.3(2) . .
N2 C12 C13 121.1(3) . .
C13 C12 C5 121.6(2) . .
N3 C13 C12 120.9(3) . .
N3 C13 H13 119.5 . .
C12 C13 H13 119.5 . .
N3 C14 H14 119.7 . .
N3 C14 C15 120.5(3) . .
C15 C14 H14 119.7 . .
N2 C15 C14 122.4(3) . .
N2 C15 H15 118.8 . .
C14 C15 H15 118.8 . .
N5 C16 H16 118.2 . .
N5 C16 C17 123.7(3) . .
C17 C16 H16 118.2 . .
C16 C17 H17 120.3 . .
C16 C17 C18 119.4(3) . .
C18 C17 H17 120.3 . .
C17 C18 C19 117.2(3) . .
C17 C18 C21 122.0(3) . .
C19 C18 C21 120.8(2) . .
C18 C19 H19 120.2 . .
C20 C19 C18 119.6(3) . .
C20 C19 H19 120.2 . .
N5 C20 C19 122.7(3) . .
N5 C20 C27 115.8(2) . .
C19 C20 C27 121.6(2) . .
C22 C21 C18 120.8(3) . .
C22 C21 C26 119.1(3) . .
C26 C21 C18 120.1(3) . .
C21 C22 H22 119.5 . .
C23 C22 C21 121.0(3) . .
C23 C22 H22 119.5 . .
C22 C23 H23 120.9 . .
C22 C23 C24 118.3(3) . .
C24 C23 H23 120.9 . .
C23 C24 N8 118.8(3) . .
C25 C24 N8 118.8(3) . .
C25 C24 C23 122.4(3) . .
C24 C25 H25 120.6 . .
C26 C25 C24 118.7(3) . .
C26 C25 H25 120.6 . .
C21 C26 H26 119.8 . .
C25 C26 C21 120.5(3) . .
C25 C26 H26 119.8 . .
N6 C27 C20 118.2(2) . .
N6 C27 C28 120.3(3) . .
C28 C27 C20 121.5(2) . .
N7 C28 C27 121.6(3) . .
N7 C28 H28 119.2 . .
C27 C28 H28 119.2 . .
N7 C29 H29 119.7 . .
N7 C29 C30 120.7(3) . .
C30 C29 H29 119.7 . .
N6 C30 C29 122.0(3) . .
N6 C30 H30 119.0 . .
C29 C30 H30 119.0 . .
N9 C31 H31 118.4 . .
N9 C31 C32 123.2(3) . .
C32 C31 H31 118.4 . .
C31 C32 H32 120.4 . .
C31 C32 C33 119.2(3) . .
C33 C32 H32 120.4 . .
C32 C33 C36 121.8(3) . .
C34 C33 C32 117.5(3) . .
C34 C33 C36 120.7(3) . .
C33 C34 H34 119.9 . .
C35 C34 C33 120.2(3) . .
C35 C34 H34 119.9 . .
N9 C35 C34 121.9(3) . .
N9 C35 C42 117.0(2) . .
C34 C35 C42 121.1(2) . .
C37 C36 C33 120.4(3) . .
C41 C36 C33 120.4(3) . .
C41 C36 C37 119.1(3) . .
C36 C37 H37 119.5 . .
C38 C37 C36 121.0(3) . .
C38 C37 H37 119.5 . .
C37 C38 H38 120.9 . .
C39 C38 C37 118.1(3) . .
C39 C38 H38 120.9 . .
C38 C39 N12 118.6(3) . .
C38 C39 C40 122.9(3) . .
C40 C39 N12 118.5(3) . .
C39 C40 H40 120.7 . .
C39 C40 C41 118.6(3) . .
C41 C40 H40 120.7 . .
C36 C41 H41 119.9 . .
C40 C41 C36 120.2(3) . .
C40 C41 H41 119.9 . .
N10 C42 C35 118.3(2) . .
N10 C42 C43 120.6(3) . .
C43 C42 C35 121.1(3) . .
N11 C43 C42 122.0(3) . .
N11 C43 H43 119.0 . .
C42 C43 H43 119.0 . .
N11 C44 H44 119.9 . .
N11 C44 C45 120.3(3) . .
C45 C44 H44 119.9 . .
N10 C45 C44 122.8(3) . .
N10 C45 H45 118.6 . .
C44 C45 H45 118.6 . .
N13 C46 H46 118.3 . .
N13 C46 C47 123.4(3) . .
C47 C46 H46 118.3 . .
C46 C47 H47 120.3 . .
C46 C47 C48 119.3(2) . .
C48 C47 H47 120.3 . .
C47 C48 C49 117.3(2) . .
C47 C48 C55 122.6(2) . .
C49 C48 C55 120.1(3) . .
C48 C49 H49 119.9 . .
C50 C49 C48 120.2(3) . .
C50 C49 H49 119.9 . .
N13 C50 C49 122.0(2) . .
N13 C50 C51 117.1(2) . .
C49 C50 C51 120.9(2) . .
N14 C51 C50 118.2(2) . .
N14 C51 C52 120.5(2) . .
C52 C51 C50 121.3(2) . .
N15 C52 C51 122.1(3) . .
N15 C52 H52 118.9 . .
C51 C52 H52 118.9 . .
N15 C53 H53 119.4 . .
N15 C53 C54 121.2(3) . .
C54 C53 H53 119.4 . .
N14 C54 C53 121.4(3) . .
N14 C54 H54 119.3 . .
C53 C54 H54 119.3 . .
C56 C55 C48 120.4(3) . .
C60 C55 C48 120.2(3) . .
C60 C55 C56 119.4(3) . .
C55 C56 H56 119.8 . .
C57 C56 C55 120.4(3) . .
C57 C56 H56 119.8 . .
C56 C57 H57 120.7 . .
C58 C57 C56 118.6(3) . .
C58 C57 H57 120.7 . .
C57 C58 N16 118.2(3) . .
C57 C58 C59 122.9(3) . .
C59 C58 N16 118.9(3) . .
C58 C59 H59 120.8 . .
C58 C59 C60 118.4(3) . .
C60 C59 H59 120.8 . .
C55 C60 H60 119.8 . .
C59 C60 C55 120.3(3) . .
C59 C60 H60 119.8 . .
F4 C61 S1 109.0(7) . .
F5 C61 S1 114.4(6) . .
F5 C61 F4 117.3(11) . .
F6 C61 S1 106.5(7) . .
F6 C61 F4 110.6(11) . .
F6 C61 F5 98.0(9) . .
F1 C62 S1 108.2(5) . .
F1 C62 F3 115.5(7) . .
F2 C62 S1 109.6(4) . .
F2 C62 F1 108.6(6) . .
F2 C62 F3 101.3(6) . .
F3 C62 S1 113.2(5) . .
O18 S3 C84 100.8(11) . .
O19 S3 O18 110.4(13) . .
O19 S3 C84 107.3(8) . .
O20 S3 O18 115.1(12) . .
O20 S3 O19 115.5(9) . .
O20 S3 C84 106.2(9) . .
F10 C84 S3 109.4(10) . .
F10 C84 F11 100.9(13) . .
F10 C84 F12 105.3(12) . .
F11 C84 S3 116.0(11) . .
F12 C84 S3 112.7(11) . .
F12 C84 F11 111.2(15) . .
O21 S4 O23 115.45(15) . .
O21 S4 C83 103.44(17) . .
O22 S4 O21 114.13(16) . .
O22 S4 O23 114.53(16) . .
O22 S4 C83 104.14(19) . .
O23 S4 C83 103.00(18) . .
F16 C83 S4 110.6(3) . .
F16 C83 F17 108.7(4) . .
F17 C83 S4 110.4(3) . .
F18 C83 S4 111.4(3) . .
F18 C83 F16 107.6(3) . .
F18 C83 F17 108.0(3) . .
O15 S2 O16 114.0(3) . .
O15 S2 C85 106.8(4) . .
O16 S2 C85 104.1(3) . .
O17 S2 O15 116.0(3) . .
O17 S2 O16 113.6(2) . .
O17 S2 C85 100.2(4) . .
F7 C85 S2 115.1(5) . .
F7 C85 F8 108.9(6) . .
F7 C85 F9 108.8(6) . .
F8 C85 S2 109.6(5) . .
F9 C85 S2 111.5(4) . .
F9 C85 F8 102.2(6) . .
O24 S5 O26 114.98(17) . .
O24 S5 C79 102.84(16) . .
O25 S5 O24 114.4(2) . .
O25 S5 O26 114.81(16) . .
O25 S5 C79 104.31(17) . .
O26 S5 C79 103.31(15) . .
F13 C79 S5 111.4(2) . .
F13 C79 F14 107.3(3) . .
F14 C79 S5 111.0(2) . .
F15 C79 S5 111.4(2) . .
F15 C79 F13 107.7(3) . .
F15 C79 F14 107.9(3) . .
H69A C69 H69B 109.5 . .
H69A C69 H69C 109.5 . .
H69B C69 H69C 109.5 . .
C70 C69 H69A 109.5 . .
C70 C69 H69B 109.5 . .
C70 C69 H69C 109.5 . .
O29 C70 C69 124.8(8) . .
O29 C70 C71 125.7(9) . .
C71 C70 C69 102.5(9) . .
C70 C71 H71A 109.5 . .
C70 C71 H71B 109.5 . .
C70 C71 H71C 109.5 . .
H71A C71 H71B 109.5 . .
H71A C71 H71C 109.5 . .
H71B C71 H71C 109.5 . .
H72A C72 H72B 109.5 . .
H72A C72 H72C 109.5 . .
H72B C72 H72C 109.5 . .
C73 C72 H72A 109.5 . .
C73 C72 H72B 109.5 . .
C73 C72 H72C 109.5 . .
O29 C73 C72 118.5(10) . .
O29 C73 C74 117.7(11) . .
C72 C73 C74 123.1(12) . .
C73 C74 H74A 109.5 . .
C73 C74 H74B 109.5 . .
C73 C74 H74C 109.5 . .
H74A C74 H74B 109.5 . .
H74A C74 H74C 109.5 . .
H74B C74 H74C 109.5 . .
H75A C75 H75B 109.5 . .
H75A C75 H75C 109.5 . .
H75B C75 H75C 109.5 . .
H75D C75 H75E 109.5 . .
H75D C75 H75F 109.5 . .
H75E C75 H75F 109.5 . .
C76 C75 H75D 109.5 . .
C76 C75 H75E 109.5 . .
C76 C75 H75F 109.5 . .
C77 C75 H75A 109.5 . .
C77 C75 H75B 109.5 . .
C77 C75 H75C 109.5 . .
O31 C76 C75 104.9(11) . .
O31 C76 C78 147.3(16) . .
C75 C76 C78 106.9(11) . .
O30 C77 C75 121.9(5) . .
O30 C77 C78 121.8(5) . .
C75 C77 C78 116.3(5) . .
C76 C78 H78D 109.5 . .
C76 C78 H78E 109.5 . .
C76 C78 H78F 109.5 . .
C77 C78 H78A 109.5 . .
C77 C78 H78B 109.5 . .
C77 C78 H78C 109.5 . .
H78A C78 H78B 109.5 . .
H78A C78 H78C 109.5 . .
H78B C78 H78C 109.5 . .
H78D C78 H78E 109.5 . .
H78D C78 H78F 109.5 . .
H78E C78 H78F 109.5 . .
H66A C66 H66B 109.5 . .
H66A C66 H66C 109.5 . .
H66B C66 H66C 109.5 . .
C67 C66 H66A 109.5 . .
C67 C66 H66B 109.5 . .
C67 C66 H66C 109.5 . .
O28 C67 C66 121.7(5) . .
O28 C67 C68 121.6(5) . .
C66 C67 C68 116.7(4) . .
C67 C68 H68A 109.5 . .
C67 C68 H68B 109.5 . .
C67 C68 H68C 109.5 . .
H68A C68 H68B 109.5 . .
H68A C68 H68C 109.5 . .
H68B C68 H68C 109.5 . .
H63A C63 H63B 109.5 . .
H63A C63 H63C 109.5 . .
H63B C63 H63C 109.5 . .
C64 C63 H63A 109.5 . .
C64 C63 H63B 109.5 . .
C64 C63 H63C 109.5 . .
O27 C64 C63 121.7(4) . .
O27 C64 C65 120.7(5) . .
C63 C64 C65 117.5(4) . .
C64 C65 H65A 109.5 . .
C64 C65 H65B 109.5 . .
C64 C65 H65C 109.5 . .
H65A C65 H65B 109.5 . .
H65A C65 H65C 109.5 . .
H65B C65 H65C 109.5 . .
H80A C80 H80B 109.5 . .
H80A C80 H80C 109.5 . .
H80B C80 H80C 109.5 . .
C81 C80 H80A 109.5 . .
C81 C80 H80B 109.5 . .
C81 C80 H80C 109.5 . .
O32 C81 C80 121.1(4) . .
O32 C81 C82 122.1(4) . .
C80 C81 C82 116.8(3) . .
C81 C82 H82A 109.5 . .
C81 C82 H82B 109.5 . .
C81 C82 H82C 109.5 . .
H82A C82 H82B 109.5 . .
H82A C82 H82C 109.5 . .
H82B C82 H82C 109.5 . .

loop_
_geom_bond_atom_site_label_1
_geom_bond_atom_site_label_2
_geom_bond_distance
_geom_bond_site_symmetry_2
Ag1 O2 2.522(4) .
Ag1 N3 2.187(2) .
Ag1 N7 2.185(2) .
Ag2 N5 2.349(3) .
Ag2 N6 2.286(2) .
Ag2 N11 2.190(2) .
Ag3 N9 2.232(2) .
Ag3 N10 2.482(3) .
Ag3 N13 2.245(2) .
Ag3 N14 2.424(3) .
Ag4 O1 2.475(2) .
Ag4 N1 2.314(3) 2_665
Ag4 N2 2.397(2) 2_665
Ag4 N15 2.248(3) .
S1 O1 1.447(2) .
S1 O11 1.519(6) .
S1 O12 1.372(7) .
S1 O13 1.455(5) .
S1 O14 1.385(5) .
S1 C61 1.782(8) .
S1 C62 1.744(6) .
F1 C62 1.361(6) .
F2 C62 1.351(6) .
F3 C62 1.376(7) .
F4 C61 1.385(8) .
F5 C61 1.372(7) .
F6 C61 1.369(8) .
O2 H2A 0.9748 .
O2 H2B 0.9705 .
O3 N4 1.227(4) .
O4 N4 1.224(4) .
O5 N8 1.229(4) .
O6 N8 1.231(4) .
O7 N12 1.222(5) .
O8 N12 1.226(5) .
O9 N16 1.219(5) .
O10 N16 1.219(5) .
N1 Ag4 2.314(3) 2_665
N1 C1 1.340(4) .
N1 C5 1.351(3) .
N2 Ag4 2.397(2) 2_665
N2 C12 1.336(4) .
N2 C15 1.331(4) .
N3 C13 1.339(4) .
N3 C14 1.343(4) .
N4 C9 1.471(4) .
N5 C16 1.335(4) .
N5 C20 1.349(3) .
N6 C27 1.344(4) .
N6 C30 1.335(4) .
N7 C28 1.339(4) .
N7 C29 1.338(4) .
N8 C24 1.470(4) .
N9 C31 1.335(4) .
N9 C35 1.351(3) .
N10 C42 1.340(4) .
N10 C45 1.318(4) .
N11 C43 1.334(4) .
N11 C44 1.337(4) .
N12 C39 1.476(4) .
N13 C46 1.345(3) .
N13 C50 1.350(3) .
N14 C51 1.338(3) .
N14 C54 1.340(4) .
N15 C52 1.337(4) .
N15 C53 1.330(4) .
N16 C58 1.472(4) .
C1 H1 0.9500 .
C1 C2 1.375(4) .
C2 H2 0.9500 .
C2 C3 1.396(4) .
C3 C4 1.397(4) .
C3 C6 1.481(4) .
C4 H4 0.9500 .
C4 C5 1.388(4) .
C5 C12 1.482(4) .
C6 C7 1.402(4) .
C6 C11 1.402(4) .
C7 H7 0.9500 .
C7 C8 1.380(4) .
C8 H8 0.9500 .
C8 C9 1.384(4) .
C9 C10 1.386(4) .
C10 H10 0.9500 .
C10 C11 1.385(4) .
C11 H11 0.9500 .
C12 C13 1.395(4) .
C13 H13 0.9500 .
C14 H14 0.9500 .
C14 C15 1.378(4) .
C15 H15 0.9500 .
C16 H16 0.9500 .
C16 C17 1.381(4) .
C17 H17 0.9500 .
C17 C18 1.394(4) .
C18 C19 1.398(4) .
C18 C21 1.481(4) .
C19 H19 0.9500 .
C19 C20 1.388(4) .
C20 C27 1.479(4) .
C21 C22 1.399(4) .
C21 C26 1.400(4) .
C22 H22 0.9500 .
C22 C23 1.383(4) .
C23 H23 0.9500 .
C23 C24 1.384(4) .
C24 C25 1.384(4) .
C25 H25 0.9500 .
C25 C26 1.384(4) .
C26 H26 0.9500 .
C27 C28 1.398(4) .
C28 H28 0.9500 .
C29 H29 0.9500 .
C29 C30 1.388(4) .
C30 H30 0.9500 .
C31 H31 0.9500 .
C31 C32 1.387(4) .
C32 H32 0.9500 .
C32 C33 1.393(4) .
C33 C34 1.389(4) .
C33 C36 1.483(4) .
C34 H34 0.9500 .
C34 C35 1.386(4) .
C35 C42 1.491(4) .
C36 C37 1.401(4) .
C36 C41 1.398(4) .
C37 H37 0.9500 .
C37 C38 1.382(5) .
C38 H38 0.9500 .
C38 C39 1.376(5) .
C39 C40 1.378(5) .
C40 H40 0.9500 .
C40 C41 1.389(4) .
C41 H41 0.9500 .
C42 C43 1.390(4) .
C43 H43 0.9500 .
C44 H44 0.9500 .
C44 C45 1.389(4) .
C45 H45 0.9500 .
C46 H46 0.9500 .
C46 C47 1.384(4) .
C47 H47 0.9500 .
C47 C48 1.391(4) .
C48 C49 1.397(4) .
C48 C55 1.482(4) .
C49 H49 0.9500 .
C49 C50 1.388(4) .
C50 C51 1.488(4) .
C51 C52 1.386(4) .
C52 H52 0.9500 .
C53 H53 0.9500 .
C53 C54 1.388(4) .
C54 H54 0.9500 .
C55 C56 1.397(4) .
C55 C60 1.395(4) .
C56 H56 0.9500 .
C56 C57 1.388(4) .
C57 H57 0.9500 .
C57 C58 1.370(5) .
C58 C59 1.379(5) .
C59 H59 0.9500 .
C59 C60 1.392(4) .
C60 H60 0.9500 .
S3 O18 1.467(12) .
S3 O19 1.459(11) .
S3 O20 1.441(11) .
S3 C84 1.744(11) .
F10 C84 1.296(11) .
F11 C84 1.303(11) .
F12 C84 1.303(11) .
S4 O21 1.439(2) .
S4 O22 1.433(3) .
S4 O23 1.440(3) .
S4 C83 1.843(4) .
F16 C83 1.327(5) .
F17 C83 1.329(5) .
F18 C83 1.324(5) .
S2 O15 1.429(5) .
S2 O16 1.448(4) .
S2 O17 1.407(4) .
S2 C85 1.750(6) .
F7 C85 1.325(8) .
F8 C85 1.461(10) .
F9 C85 1.369(7) .
S5 O24 1.430(3) .
S5 O25 1.430(3) .
S5 O26 1.439(2) .
S5 C79 1.822(4) .
F13 C79 1.334(4) .
F14 C79 1.334(4) .
F15 C79 1.329(4) .
O29 C70 1.164(8) .
O29 C73 1.210(11) .
C69 H69A 0.9800 .
C69 H69B 0.9800 .
C69 H69C 0.9800 .
C69 C70 1.516(9) .
C70 C71 1.491(9) .
C71 H71A 0.9800 .
C71 H71B 0.9800 .
C71 H71C 0.9800 .
C72 H72A 0.9800 .
C72 H72B 0.9800 .
C72 H72C 0.9800 .
C72 C73 1.503(10) .
C73 C74 1.519(9) .
C74 H74A 0.9800 .
C74 H74B 0.9800 .
C74 H74C 0.9800 .
O30 C77 1.216(7) .
O31 C76 1.284(16) .
C75 H75A 0.9800 .
C75 H75B 0.9800 .
C75 H75C 0.9800 .
C75 H75D 0.9800 .
C75 H75E 0.9800 .
C75 H75F 0.9800 .
C75 C76 1.560(15) .
C75 C77 1.489(7) .
C76 C78 1.593(14) .
C77 C78 1.494(7) .
C78 H78A 0.9800 .
C78 H78B 0.9800 .
C78 H78C 0.9800 .
C78 H78D 0.9800 .
C78 H78E 0.9800 .
C78 H78F 0.9800 .
O28 C67 1.209(5) .
C66 H66A 0.9800 .
C66 H66B 0.9800 .
C66 H66C 0.9800 .
C66 C67 1.483(8) .
C67 C68 1.488(7) .
C68 H68A 0.9800 .
C68 H68B 0.9800 .
C68 H68C 0.9800 .
O27 C64 1.214(5) .
C63 H63A 0.9800 .
C63 H63B 0.9800 .
C63 H63C 0.9800 .
C63 C64 1.482(7) .
C64 C65 1.489(6) .
C65 H65A 0.9800 .
C65 H65B 0.9800 .
C65 H65C 0.9800 .
O32 C81 1.219(4) .
C80 H80A 0.9800 .
C80 H80B 0.9800 .
C80 H80C 0.9800 .
C80 C81 1.495(6) .
C81 C82 1.497(6) .
C82 H82A 0.9800 .
C82 H82B 0.9800 .
C82 H82C 0.9800 .
